data_2001816
loop_
_publ_author_name
'Tahirov, T. H.'
'Lu, T.-H.'
'Luh, H.'
'Chung, C.-S.'

_publ_section_title
;
 Structure of [3,10-dimethyl-4,9-diaza-3,9-dodecadiene-2,11-dione
 dioximato(1--)](isothiocyanato)copper(II)
;
_journal_issue 4
_journal_name_full 'Acta Crystallographica Section C'
_journal_page_first 801
_journal_page_last 803
_journal_paper_doi 10.1107/S0108270192011089
_journal_volume 49
_journal_year 1993
_chemical_formula_sum 'C13 H21 Cu N5 O2 S'
_chemical_formula_weight 374.95
_symmetry_cell_setting orthorhombic
_symmetry_space_group_name_Hall 'P -2ac -2n'
_symmetry_space_group_name_H-M 'P n 21 a'
_atom_type_scat_source IntTabIV
_cell_angle_alpha 90
_cell_angle_beta 90
_cell_angle_gamma 90
_cell_formula_units_Z 4
_cell_length_a 7.5322(7)
_cell_length_b 12.652(2)
_cell_length_c 17.985(4)
_cell_measurement_reflns_used 25
_cell_measurement_temperature 298(3)
_cell_measurement_theta_max 12.45
_cell_measurement_theta_min 9.75
_cell_volume 1713.9(5)
_diffrn_measurement_device 'Nonius CAD-4 (graphite monochromator)'
_diffrn_measurement_method \q/2\q
_diffrn_radiation_type MoK\a
_diffrn_radiation_wavelength 0.7093
_diffrn_reflns_av_R_equivalents 0.015
_diffrn_reflns_limit_h_max 10
_diffrn_reflns_limit_h_min 0
_diffrn_reflns_limit_k_max 17
_diffrn_reflns_limit_k_min 0
_diffrn_reflns_limit_l_max 25
_diffrn_reflns_limit_l_min 0
_diffrn_reflns_number 5140
_diffrn_reflns_theta_max 29.9
_diffrn_standards_decay_% +-2.0
_diffrn_standards_interval_time 60
_diffrn_standards_number 3
_exptl_absorpt_coefficient_mu 1.41
_exptl_absorpt_correction_T_max 0.6391
_exptl_absorpt_correction_T_min 0.6343
_exptl_absorpt_correction_type 'empirical, based on \y scan (North, Phillips & Mathews, 1968)'
_exptl_crystal_colour Black
_exptl_crystal_density_diffrn 1.453
_exptl_crystal_description Square-bipyramidal
_exptl_crystal_size_max 0.56
_exptl_crystal_size_mid 0.47
_exptl_crystal_size_min 0.44
_refine_diff_density_max 0.41
_refine_diff_density_min -0.35
_refine_ls_extinction_coef '0.42(2) (length in mm)'
_refine_ls_goodness_of_fit_obs 1.20
_refine_ls_hydrogen_treatment noref
_refine_ls_number_parameters 208
_refine_ls_number_reflns 1928
_refine_ls_R_factor_obs 0.034
_refine_ls_shift/esd_max 0.151
_refine_ls_structure_factor_coef F
_refine_ls_weighting_scheme unit
_refine_ls_wR_factor_obs 0.036
_reflns_number_observed 1928
_reflns_number_total 2610
_reflns_observed_criterion I>=2.5\s(I)
_cod_data_source_file as1017.cif
_cod_data_source_block as1017_structure_1_of_1
_cod_database_code 2001816

loop_
_atom_site_label
_atom_site_fract_x
_atom_site_fract_y
_atom_site_fract_z
Cu .54953(7) .37260 .11812(3)
S .8669(3) .41871(16) -.11865(10)
O(1) .7430(7) .5309(4) .2031(3)
O(2) .8382(5) .3486(3) .2294(2)
N(1) .5925(6) .5080(4) .1671(2)
N(2) .3109(6) .4444(4) .1006(2)
N(3) .5157(5) .2181(4) .0870(2)
N(4) .7326(5) .2989(4) .1808(2)
N(5) .6925(6) .4036(5) .0172(3)
C(1) .4981(10) .6918(5) .1847(4)
C(2) .4736(8) .5811(4) .1575(3)
C(3) .3128(8) .5422(5) .1208(3)
C(4) .1583(10) .6158(6) .1099(4)
C(5) .1453(9) .4019(6) .0712(4)
C(6) .1403(8) .2854(6) .0715(5)
C(7) .2754(15) .2579(9) -.0005(6)
C(7') .220(2) .2009(18) .0324(12)
C(8) .4020(9) .1834(7) .0244(3)
C(9) .6233(6) .1533(4) .1191(3)
C(10) .6347(9) .0373(5) .1024(4)
C(11) .8598(8) .1320(5) .2242(3)
C(12) .7410(7) .1982(4) .1767(3)
C(13) .7645(7) .4094(5) -.0385(3)
H(O2) .790 .416 .225
H(1) .629 .698 .179
H(2) .458 .703 .242
H(3) .430 .750 .150
H(4) .059 .583 .143
H(5) .116 .619 .053
H(6) .188 .696 .129
H(7) .127 .427 .014
H(8) .033 .432 .104
H(9) .188 .259 .127
H(10) .003 .258 .066
H(11) .364 .101 .036
H(12) .482 .183 -.025
H(13) .742 .006 .112
H(14) .605 .024 .045
H(15) .537 -.004 .137
H(16) .817 .067 .233
H(17) .877 .172 .277
H(18) .988 .124 .198

loop_
_geom_angle_atom_site_label_1
_geom_angle_atom_site_label_2
_geom_angle_atom_site_label_3
_geom_angle
_geom_angle_publ_flag
N(1) Cu N(2) 79.91(18) yes
N(1) Cu N(3) 168.65(17) yes
N(1) Cu N(4) 92.29(18) yes
N(1) Cu N(5) 97.9(2) yes
N(2) Cu N(3) 105.86(17) yes
N(2) Cu N(4) 153.92(16) yes
N(2) Cu N(5) 103.29(18) yes
N(3) Cu N(4) 78.26(17) yes
N(3) Cu N(5) 90.3(2) yes
N(4) Cu N(5) 102.42(18) yes
Cu N(1) O(1) 123.3(4) yes
Cu N(1) C(2) 116.7(4) yes
O(1) N(1) C(2) 119.7(5) yes
Cu N(2) C(3) 112.0(4) yes
Cu N(2) C(5) 130.2(4) yes
C(3) N(2) C(5) 117.8(5) yes
Cu N(3) C(8) 124.2(4) yes
Cu N(3) C(9) 113.9(3) yes
C(8) N(3) C(9) 121.1(5) yes
Cu N(4) O(2) 123.8(3) yes
Cu N(4) C(12) 117.6(3) yes
O(2) N(4) C(12) 118.5(4) yes
Cu N(5) C(13) 172.8(5) yes
N(1) C(2) C(1) 122.5(5) yes
N(1) C(2) C(3) 113.1(5) yes
C(1) C(2) C(3) 124.4(5) yes
N(2) C(3) C(2) 117.3(5) yes
N(2) C(3) C(4) 123.3(6) yes
C(2) C(3) C(4) 119.4(6) yes
N(2) C(5) C(6) 112.9(5) yes
C(5) C(6) C(7) 100.8(6) yes
C(5) C(6) C(7') 138.0(12) yes
C(6) C(7) C(8) 107.6(7) yes
C(6) C(7') C(8) 126.1(13) yes
N(3) C(8) C(7) 115.7(7) yes
N(3) C(8) C(7') 116.2(8) yes
N(3) C(9) C(10) 124.6(5) yes
N(3) C(9) C(12) 116.6(5) yes
C(10) C(9) C(12) 118.9(5) yes
N(4) C(12) C(9) 113.3(5) yes
N(4) C(12) C(11) 123.7(5) yes
C(9) C(12) C(11) 123.1(5) yes
S C(13) N(5) 179.4(5) yes

loop_
_geom_bond_atom_site_label_1
_geom_bond_atom_site_label_2
_geom_bond_distance
_geom_bond_publ_flag
Cu N(1) 1.954(5) yes
Cu N(2) 2.039(4) yes
Cu N(4) 2.011(4) yes
Cu N(3) 2.049(5) yes
Cu N(5) 2.147(4) yes
S C(13) 1.639(6) yes
O(1) N(1) 1.338(6) yes
O(2) N(4) 1.339(5) yes
N(1) C(2) 1.298(7) yes
N(2) C(3) 1.289(8) yes
N(2) C(5) 1.457(8) yes
N(3) C(8) 1.481(7) yes
N(3) C(9) 1.290(7) yes
N(4) C(12) 1.279(7) yes
N(5) C(13) 1.141(7) yes
C(1) C(2) 1.496(9) yes
C(2) C(3) 1.464(9) yes
C(3) C(4) 1.503(9) yes
C(5) C(6) 1.474(11) yes
C(6) C(7) 1.684(13) yes
C(7) C(8) 1.413(13) yes
C(6) C(7') 1.42(2) yes
C(7') C(8) 1.394(18) yes
C(9) C(10) 1.501(8) yes
C(9) C(12) 1.476(7) yes
C(11) C(12) 1.494(8) yes
